data_1567783
loop_
_publ_author_name
'Wang, Wang'
'Cai, Yanyao'
'Guo, Renyu'
'Brown, M. Kevin'

_publ_section_title
;
 Synthesis of Complex Bicyclic Scaffolds by Intermolecular Photosensitized
 Dearomative Cycloadditions of Activated Alkenes and Naphthalenes
;
_journal_name_full 'Chemical Science'
_journal_paper_doi 10.1039/D2SC04789F
_journal_year 2022
_chemical_formula_moiety 'C20 H18 O2'
_chemical_formula_sum 'C20 H18 O2'
_chemical_formula_weight 290.34
_space_group_crystal_system monoclinic
_space_group_IT_number 14
_space_group_name_Hall '-P 2yn'
_space_group_name_H-M_alt 'P 1 21/n 1'
_atom_sites_solution_hydrogens geom
_atom_sites_solution_primary intrinsic
_atom_sites_solution_secondary difmap
_audit_creation_method SHELXL-2018/3
_audit_update_record
;
2022-05-04 deposited with the CCDC.	2022-10-14 downloaded from the CCDC.
;
_cell_angle_alpha 90
_cell_angle_beta 113.606(2)
_cell_angle_gamma 90
_cell_formula_units_Z 4
_cell_length_a 9.6874(7)
_cell_length_b 14.9785(12)
_cell_length_c 11.1842(9)
_cell_measurement_reflns_used 9965
_cell_measurement_temperature 153(2)
_cell_measurement_theta_max 26.32
_cell_measurement_theta_min 2.36
_cell_volume 1487.1(2)
_computing_cell_refinement 'SAINT V8.40B (Bruker AXS, 2019)'
_computing_data_collection 'BIS v6.2.14 (Bruker_AXS, 2020)'
_computing_data_reduction 'SAINT V8.40B (Bruker AXS, 2019)'
_computing_molecular_graphics
;
C. B. H\~A1/4bschle, G. M. Sheldrick and B. Dittrich
"ShelXle: a Qt graphical user interface for SHELXL"
J. Appl. Cryst., 44, (2011) 1281-1284.
;
_computing_publication_material 'APEX4 v2021.6-RC4 (Bruker AXS, 2021)'
_computing_structure_refinement 'SHELXL-2018/3 (Sheldrick, 2018)'
_computing_structure_solution 'XT, VERSION 2014/5'
_diffrn_ambient_temperature 153(2)
_diffrn_detector_area_resol_mean 7.3910
_diffrn_measured_fraction_theta_full 1.000
_diffrn_measured_fraction_theta_max 0.999
_diffrn_measurement_details '1 deg frames measured 3 and 1 s at detector distance of 40 mm'
_diffrn_measurement_device_type 'Bruker D8 VENTURE'
_diffrn_measurement_method '\w and \f scans'
_diffrn_radiation_monochromator 'multilayer mirror'
_diffrn_radiation_type MoK\a
_diffrn_radiation_wavelength 0.71073
_diffrn_reflns_av_R_equivalents 0.0952
_diffrn_reflns_av_unetI/netI 0.0257
_diffrn_reflns_Laue_measured_fraction_full 1.000
_diffrn_reflns_Laue_measured_fraction_max 0.999
_diffrn_reflns_limit_h_max 12
_diffrn_reflns_limit_h_min -11
_diffrn_reflns_limit_k_max 18
_diffrn_reflns_limit_k_min -18
_diffrn_reflns_limit_l_max 13
_diffrn_reflns_limit_l_min -13
_diffrn_reflns_number 57415
_diffrn_reflns_point_group_measured_fraction_full 1.000
_diffrn_reflns_point_group_measured_fraction_max 0.999
_diffrn_reflns_theta_full 25.242
_diffrn_reflns_theta_max 26.388
_diffrn_reflns_theta_min 2.358
_diffrn_source 'microfocus sealed tube'
_diffrn_source_type 'Incoatec I\mS 3.0'
_exptl_absorpt_coefficient_mu 0.082
_exptl_absorpt_correction_T_max 0.7454
_exptl_absorpt_correction_T_min 0.6643
_exptl_absorpt_correction_type multi-scan
_exptl_absorpt_process_details
;
L. Krause, R. Herbst-Irmer, G.M. Sheldrick, D. Stalke,
"Comparison of silver and molybdenum microfocus X-ray sources for 
single-crystal structure determination"
J. Appl. Cryst. (2015), 48, 3-10.
doi:10.1107/S1600576714022985
;
_exptl_crystal_colour colourless
_exptl_crystal_density_diffrn 1.297
_exptl_crystal_description block
_exptl_crystal_F_000 616
_exptl_crystal_size_max 0.257
_exptl_crystal_size_mid 0.193
_exptl_crystal_size_min 0.084
_refine_diff_density_max 0.276
_refine_diff_density_min -0.235
_refine_diff_density_rms 0.048
_refine_ls_extinction_method none
_refine_ls_goodness_of_fit_ref 1.095
_refine_ls_hydrogen_treatment constr
_refine_ls_matrix_type full
_refine_ls_number_parameters 200
_refine_ls_number_reflns 3047
_refine_ls_number_restraints 0
_refine_ls_restrained_S_all 1.095
_refine_ls_R_factor_all 0.0619
_refine_ls_R_factor_gt 0.0502
_refine_ls_shift/su_max 0.000
_refine_ls_shift/su_mean 0.000
_refine_ls_structure_factor_coef Fsqd
_refine_ls_weighting_details 'w=1/[\s^2^(Fo^2^)+(0.0592P)^2^+0.7699P] where P=(Fo^2^+2Fc^2^)/3'
_refine_ls_weighting_scheme calc
_refine_ls_wR_factor_gt 0.1244
_refine_ls_wR_factor_ref 0.1322
_reflns_Friedel_coverage 0.000
_reflns_number_gt 2445
_reflns_number_total 3047
_reflns_threshold_expression 'I > 2\s(I)'
_cod_data_source_file d2sc04789f2.cif
_cod_data_source_block 22018
_cod_original_sg_symbol_H-M 'P 21/n'
_cod_database_code 1567783
_shelx_shelxl_version_number 2018/3
_shelx_space_group_comment
;
The symmetry employed for this shelxl refinement is uniquely defined
by the following loop, which should always be used as a source of
symmetry information in preference to the above space-group names.
They are only intended as comments.
;
_shelx_estimated_absorpt_t_min 0.979
_shelx_estimated_absorpt_t_max 0.993

loop_
_space_group_symop_operation_xyz
'x, y, z'
'-x+1/2, y+1/2, -z+1/2'
'-x, -y, -z'
'x-1/2, -y-1/2, z-1/2'

loop_
_atom_site_label
_atom_site_type_symbol
_atom_site_fract_x
_atom_site_fract_y
_atom_site_fract_z
_atom_site_U_iso_or_equiv
_atom_site_adp_type
_atom_site_occupancy
_atom_site_site_symmetry_order
_atom_site_calc_flag
_atom_site_refinement_flags_posn
_atom_site_refinement_flags_adp
_atom_site_refinement_flags_occupancy
_atom_site_disorder_assembly
_atom_site_disorder_group
O1 O 0.84118(13) 0.66332(8) 0.88008(12) 0.0280(3) Uani 1 1 d . . . . .
O2 O 0.80089(14) 0.56716(9) 1.01563(12) 0.0326(3) Uani 1 1 d . . . . .
C1 C 0.48143(19) 0.61391(11) 0.91559(15) 0.0213(4) Uani 1 1 d . . . . .
H1 H 0.528033 0.571576 0.990160 0.026 Uiso 1 1 calc R U . . .
C2 C 0.40473(18) 0.69133(12) 0.95051(16) 0.0237(4) Uani 1 1 d . . . . .
C3 C 0.3909(2) 0.70545(15) 1.06759(18) 0.0344(5) Uani 1 1 d . . . . .
H3 H 0.429808 0.663163 1.136359 0.041 Uiso 1 1 calc R U . . .
C4 C 0.3190(2) 0.78265(17) 1.0833(2) 0.0447(6) Uani 1 1 d . . . . .
H4 H 0.310558 0.793309 1.163815 0.054 Uiso 1 1 calc R U . . .
C5 C 0.2600(2) 0.84366(15) 0.9829(2) 0.0414(6) Uani 1 1 d . . . . .
H5 H 0.211172 0.895800 0.994829 0.050 Uiso 1 1 calc R U . . .
C6 C 0.2717(2) 0.82929(13) 0.8649(2) 0.0336(5) Uani 1 1 d . . . . .
H6 H 0.229383 0.870556 0.795114 0.040 Uiso 1 1 calc R U . . .
C7 C 0.34617(18) 0.75380(11) 0.85021(17) 0.0235(4) Uani 1 1 d . . . . .
C8 C 0.37263(18) 0.72838(11) 0.73020(16) 0.0221(4) Uani 1 1 d . . . . .
H8 H 0.335170 0.775155 0.660760 0.027 Uiso 1 1 calc R U . . .
C9 C 0.53955(18) 0.71176(11) 0.77387(15) 0.0198(3) Uani 1 1 d . . . . .
H9 H 0.598983 0.740905 0.735604 0.024 Uiso 1 1 calc R U . . .
C10 C 0.59642(18) 0.65281(10) 0.87054(15) 0.0187(3) Uani 1 1 d . . . . .
C11 C 0.36276(19) 0.56715(11) 0.79318(16) 0.0231(4) Uani 1 1 d . . . . .
H11A H 0.412674 0.521204 0.760709 0.028 Uiso 1 1 calc R U . . .
H11B H 0.285987 0.537266 0.816758 0.028 Uiso 1 1 calc R U . . .
C12 C 0.28588(18) 0.63754(12) 0.68489(16) 0.0224(4) Uani 1 1 d . . . . .
H12 H 0.182359 0.647147 0.681803 0.027 Uiso 1 1 calc R U . . .
C13 C 0.26641(19) 0.60813(12) 0.54948(16) 0.0237(4) Uani 1 1 d . . . . .
C14 C 0.1257(2) 0.58293(12) 0.46079(17) 0.0274(4) Uani 1 1 d . . . . .
H14 H 0.043588 0.583569 0.486750 0.033 Uiso 1 1 calc R U . . .
C15 C 0.1005(2) 0.55670(14) 0.33490(18) 0.0343(4) Uani 1 1 d . . . . .
H15 H 0.002351 0.539457 0.276108 0.041 Uiso 1 1 calc R U . . .
C16 C 0.2180(2) 0.55567(13) 0.29513(17) 0.0330(4) Uani 1 1 d . . . . .
H16 H 0.201708 0.538090 0.208892 0.040 Uiso 1 1 calc R U . . .
C17 C 0.3576(3) 0.58019(19) 0.3812(2) 0.0505(6) Uani 1 1 d . . . . .
H17 H 0.439079 0.579716 0.354415 0.061 Uiso 1 1 calc R U . . .
C18 C 0.3831(2) 0.60592(19) 0.5076(2) 0.0493(7) Uani 1 1 d . . . . .
H18 H 0.481851 0.622244 0.566128 0.059 Uiso 1 1 calc R U . . .
C19 C 0.75443(18) 0.62241(11) 0.93031(15) 0.0197(3) Uani 1 1 d . . . . .
C20 C 0.9988(2) 0.63955(14) 0.93551(19) 0.0342(4) Uani 1 1 d . . . . .
H20A H 1.052133 0.674305 0.893050 0.051 Uiso 1 1 calc R U . . .
H20B H 1.009466 0.575738 0.921862 0.051 Uiso 1 1 calc R U . . .
H20C H 1.041678 0.652481 1.029249 0.051 Uiso 1 1 calc R U . . .

loop_
_atom_site_aniso_label
_atom_site_aniso_U_11
_atom_site_aniso_U_22
_atom_site_aniso_U_33
_atom_site_aniso_U_23
_atom_site_aniso_U_13
_atom_site_aniso_U_12
O1 0.0181(6) 0.0375(7) 0.0272(7) 0.0079(5) 0.0079(5) 0.0018(5)
O2 0.0309(7) 0.0393(8) 0.0269(7) 0.0138(6) 0.0110(6) 0.0094(6)
C1 0.0247(8) 0.0237(8) 0.0168(8) 0.0039(6) 0.0095(7) -0.0019(6)
C2 0.0203(8) 0.0314(9) 0.0219(8) -0.0061(7) 0.0111(7) -0.0070(7)
C3 0.0229(9) 0.0611(13) 0.0218(9) -0.0095(9) 0.0117(7) -0.0117(9)
C4 0.0281(10) 0.0751(16) 0.0398(12) -0.0344(12) 0.0231(9) -0.0172(10)
C5 0.0226(9) 0.0475(12) 0.0591(14) -0.0299(11) 0.0216(10) -0.0098(9)
C6 0.0211(9) 0.0309(10) 0.0505(12) -0.0097(9) 0.0162(8) -0.0018(7)
C7 0.0192(8) 0.0259(8) 0.0278(9) -0.0055(7) 0.0119(7) -0.0026(7)
C8 0.0226(8) 0.0238(8) 0.0208(8) 0.0041(6) 0.0097(7) 0.0035(6)
C9 0.0225(8) 0.0210(8) 0.0186(8) 0.0006(6) 0.0112(7) -0.0009(6)
C10 0.0220(8) 0.0198(8) 0.0154(7) -0.0020(6) 0.0087(6) -0.0017(6)
C11 0.0270(9) 0.0234(8) 0.0214(8) -0.0007(7) 0.0123(7) -0.0049(7)
C12 0.0183(8) 0.0311(9) 0.0192(8) -0.0018(7) 0.0092(7) -0.0010(7)
C13 0.0218(8) 0.0301(9) 0.0196(8) 0.0000(7) 0.0085(7) 0.0013(7)
C14 0.0229(9) 0.0325(10) 0.0242(9) 0.0007(7) 0.0068(7) 0.0032(7)
C15 0.0303(10) 0.0383(11) 0.0242(9) -0.0054(8) 0.0003(8) 0.0011(8)
C16 0.0436(11) 0.0362(10) 0.0170(8) -0.0018(7) 0.0099(8) 0.0049(8)
C17 0.0380(12) 0.0911(19) 0.0305(11) -0.0184(12) 0.0221(10) -0.0102(12)
C18 0.0243(10) 0.099(2) 0.0269(10) -0.0231(12) 0.0122(8) -0.0142(11)
C19 0.0231(8) 0.0213(8) 0.0140(7) -0.0042(6) 0.0068(6) -0.0016(6)
C20 0.0196(9) 0.0475(12) 0.0322(10) 0.0007(9) 0.0070(8) 0.0008(8)

loop_
_atom_type_symbol
_atom_type_description
_atom_type_scat_dispersion_real
_atom_type_scat_dispersion_imag
_atom_type_scat_source
C C 0.0033 0.0016 'International Tables Vol C Tables 4.2.6.8 and 6.1.1.4'
H H 0.0000 0.0000 'International Tables Vol C Tables 4.2.6.8 and 6.1.1.4'
O O 0.0106 0.0060 'International Tables Vol C Tables 4.2.6.8 and 6.1.1.4'

loop_
_geom_angle_atom_site_label_1
_geom_angle_atom_site_label_2
_geom_angle_atom_site_label_3
_geom_angle
_geom_angle_site_symmetry_1
_geom_angle_site_symmetry_3
_geom_angle_publ_flag
C19 O1 C20 116.27(14) . . ?
C2 C1 C10 107.15(13) . . ?
C2 C1 C11 107.82(14) . . ?
C10 C1 C11 105.28(13) . . ?
C2 C1 H1 112.1 . . ?
C10 C1 H1 112.1 . . ?
C11 C1 H1 112.1 . . ?
C3 C2 C7 119.72(18) . . ?
C3 C2 C1 127.27(17) . . ?
C7 C2 C1 113.00(14) . . ?
C2 C3 C4 119.1(2) . . ?
C2 C3 H3 120.4 . . ?
C4 C3 H3 120.4 . . ?
C5 C4 C3 120.68(18) . . ?
C5 C4 H4 119.7 . . ?
C3 C4 H4 119.7 . . ?
C4 C5 C6 120.43(19) . . ?
C4 C5 H5 119.8 . . ?
C6 C5 H5 119.8 . . ?
C7 C6 C5 119.0(2) . . ?
C7 C6 H6 120.5 . . ?
C5 C6 H6 120.5 . . ?
C6 C7 C2 121.04(17) . . ?
C6 C7 C8 126.27(17) . . ?
C2 C7 C8 112.69(15) . . ?
C9 C8 C7 107.12(13) . . ?
C9 C8 C12 109.04(13) . . ?
C7 C8 C12 104.20(13) . . ?
C9 C8 H8 112.0 . . ?
C7 C8 H8 112.0 . . ?
C12 C8 H8 112.0 . . ?
C10 C9 C8 114.37(14) . . ?
C10 C9 H9 122.8 . . ?
C8 C9 H9 122.8 . . ?
C9 C10 C19 126.07(15) . . ?
C9 C10 C1 113.93(15) . . ?
C19 C10 C1 119.96(14) . . ?
C12 C11 C1 109.57(13) . . ?
C12 C11 H11A 109.8 . . ?
C1 C11 H11A 109.8 . . ?
C12 C11 H11B 109.8 . . ?
C1 C11 H11B 109.8 . . ?
H11A C11 H11B 108.2 . . ?
C13 C12 C11 114.28(14) . . ?
C13 C12 C8 114.23(14) . . ?
C11 C12 C8 107.98(13) . . ?
C13 C12 H12 106.6 . . ?
C11 C12 H12 106.6 . . ?
C8 C12 H12 106.6 . . ?
C14 C13 C18 117.06(16) . . ?
C14 C13 C12 119.37(15) . . ?
C18 C13 C12 123.57(16) . . ?
C13 C14 C15 121.99(17) . . ?
C13 C14 H14 119.0 . . ?
C15 C14 H14 119.0 . . ?
C16 C15 C14 119.91(17) . . ?
C16 C15 H15 120.0 . . ?
C14 C15 H15 120.0 . . ?
C17 C16 C15 118.97(17) . . ?
C17 C16 H16 120.5 . . ?
C15 C16 H16 120.5 . . ?
C16 C17 C18 121.13(19) . . ?
C16 C17 H17 119.4 . . ?
C18 C17 H17 119.4 . . ?
C13 C18 C17 120.93(19) . . ?
C13 C18 H18 119.5 . . ?
C17 C18 H18 119.5 . . ?
O2 C19 O1 123.41(15) . . ?
O2 C19 C10 124.12(15) . . ?
O1 C19 C10 112.47(14) . . ?
O1 C20 H20A 109.5 . . ?
O1 C20 H20B 109.5 . . ?
H20A C20 H20B 109.5 . . ?
O1 C20 H20C 109.5 . . ?
H20A C20 H20C 109.5 . . ?
H20B C20 H20C 109.5 . . ?

loop_
_geom_bond_atom_site_label_1
_geom_bond_atom_site_label_2
_geom_bond_distance
_geom_bond_site_symmetry_2
_geom_bond_publ_flag
O1 C19 1.332(2) . ?
O1 C20 1.443(2) . ?
O2 C19 1.206(2) . ?
C1 C2 1.510(2) . ?
C1 C10 1.511(2) . ?
C1 C11 1.558(2) . ?
C1 H1 1.0000 . ?
C2 C3 1.385(2) . ?
C2 C7 1.395(2) . ?
C3 C4 1.397(3) . ?
C3 H3 0.9500 . ?
C4 C5 1.381(4) . ?
C4 H4 0.9500 . ?
C5 C6 1.386(3) . ?
C5 H5 0.9500 . ?
C6 C7 1.386(2) . ?
C6 H6 0.9500 . ?
C7 C8 1.513(2) . ?
C8 C9 1.511(2) . ?
C8 C12 1.573(2) . ?
C8 H8 1.0000 . ?
C9 C10 1.332(2) . ?
C9 H9 0.9500 . ?
C10 C19 1.476(2) . ?
C11 C12 1.553(2) . ?
C11 H11A 0.9900 . ?
C11 H11B 0.9900 . ?
C12 C13 1.515(2) . ?
C12 H12 1.0000 . ?
C13 C14 1.379(2) . ?
C13 C18 1.387(3) . ?
C14 C15 1.386(3) . ?
C14 H14 0.9500 . ?
C15 C16 1.378(3) . ?
C15 H15 0.9500 . ?
C16 C17 1.359(3) . ?
C16 H16 0.9500 . ?
C17 C18 1.388(3) . ?
C17 H17 0.9500 . ?
C18 H18 0.9500 . ?
C20 H20A 0.9800 . ?
C20 H20B 0.9800 . ?
C20 H20C 0.9800 . ?

loop_
_geom_torsion_atom_site_label_1
_geom_torsion_atom_site_label_2
_geom_torsion_atom_site_label_3
_geom_torsion_atom_site_label_4
_geom_torsion
_geom_torsion_site_symmetry_1
_geom_torsion_site_symmetry_2
_geom_torsion_site_symmetry_3
_geom_torsion_site_symmetry_4
_geom_torsion_publ_flag
C10 C1 C2 C3 -125.46(18) . . . . ?
C11 C1 C2 C3 121.65(18) . . . . ?
C10 C1 C2 C7 53.33(18) . . . . ?
C11 C1 C2 C7 -59.55(18) . . . . ?
C7 C2 C3 C4 -0.4(3) . . . . ?
C1 C2 C3 C4 178.34(17) . . . . ?
C2 C3 C4 C5 1.1(3) . . . . ?
C3 C4 C5 C6 -0.2(3) . . . . ?
C4 C5 C6 C7 -1.3(3) . . . . ?
C5 C6 C7 C2 2.0(3) . . . . ?
C5 C6 C7 C8 -178.60(17) . . . . ?
C3 C2 C7 C6 -1.2(3) . . . . ?
C1 C2 C7 C6 179.95(16) . . . . ?
C3 C2 C7 C8 179.38(15) . . . . ?
C1 C2 C7 C8 0.5(2) . . . . ?
C6 C7 C8 C9 126.87(18) . . . . ?
C2 C7 C8 C9 -53.70(18) . . . . ?
C6 C7 C8 C12 -117.66(18) . . . . ?
C2 C7 C8 C12 61.77(17) . . . . ?
C7 C8 C9 C10 53.91(19) . . . . ?
C12 C8 C9 C10 -58.29(18) . . . . ?
C8 C9 C10 C19 178.59(14) . . . . ?
C8 C9 C10 C1 0.6(2) . . . . ?
C2 C1 C10 C9 -54.68(18) . . . . ?
C11 C1 C10 C9 59.92(18) . . . . ?
C2 C1 C10 C19 127.23(15) . . . . ?
C11 C1 C10 C19 -118.16(15) . . . . ?
C2 C1 C11 C12 51.86(17) . . . . ?
C10 C1 C11 C12 -62.28(16) . . . . ?
C1 C11 C12 C13 136.64(14) . . . . ?
C1 C11 C12 C8 8.34(17) . . . . ?
C9 C8 C12 C13 -78.63(17) . . . . ?
C7 C8 C12 C13 167.26(14) . . . . ?
C9 C8 C12 C11 49.69(17) . . . . ?
C7 C8 C12 C11 -64.42(16) . . . . ?
C11 C12 C13 C14 104.64(18) . . . . ?
C8 C12 C13 C14 -130.30(17) . . . . ?
C11 C12 C13 C18 -76.2(2) . . . . ?
C8 C12 C13 C18 48.8(3) . . . . ?
C18 C13 C14 C15 -0.2(3) . . . . ?
C12 C13 C14 C15 179.00(17) . . . . ?
C13 C14 C15 C16 -0.3(3) . . . . ?
C14 C15 C16 C17 0.3(3) . . . . ?
C15 C16 C17 C18 0.1(4) . . . . ?
C14 C13 C18 C17 0.6(4) . . . . ?
C12 C13 C18 C17 -178.6(2) . . . . ?
C16 C17 C18 C13 -0.6(4) . . . . ?
C20 O1 C19 O2 -1.3(2) . . . . ?
C20 O1 C19 C10 178.27(14) . . . . ?
C9 C10 C19 O2 -178.06(17) . . . . ?
C1 C10 C19 O2 -0.2(2) . . . . ?
C9 C10 C19 O1 2.4(2) . . . . ?
C1 C10 C19 O1 -179.81(14) . . . . ?
